data_4002655
loop_
_publ_author_name
'Fedotov, Stanislav S.'
'Khasanova, Nellie R.'
'Samarin, Aleksandr Sh.'
'Drozhzhin, Oleg A.'
'Batuk, Dmitry'
'Karakulina, Olesia M.'
'Hadermann, Joke'
'Abakumov, Artem M.'
'Antipov, Evgeny V.'

_publ_section_title
;
 AVPO4F (A = Li, K): A 4 V Cathode Material for High-Power Rechargeable
 Batteries
;
_journal_issue 2
_journal_name_full 'Chemistry of Materials'
_journal_page_first 411
_journal_paper_doi 10.1021/acs.chemmater.5b04065
_journal_volume 28
_journal_year 2016
_chemical_formula_sum 'F K0.173 O4 P V'
_chemical_formula_weight 171.7
_space_group_IT_number 52
_symmetry_cell_setting orthorhombic
_symmetry_Int_Tables_number 52
_symmetry_space_group_name_Hall '-P 2n 2bc'
_symmetry_space_group_name_H-M 'P n a n'
_cell_angle_alpha 90
_cell_angle_beta 90
_cell_angle_gamma 90
_cell_formula_units_Z 8
_cell_length_a 12.9280(8)
_cell_length_b 6.2741(4)
_cell_length_c 10.6536(6)
_cell_measurement_temperature 293
_cell_volume 864.13(9)
_computing_structure_refinement '(Jana2006; Petricek, Dusek & Palatinus, 2006)'
_diffrn_ambient_temperature 293
_diffrn_measured_fraction_theta_full 0.8
_diffrn_measured_fraction_theta_max 0.79
_diffrn_measurement_device_type 'PETS Diffractometer'
_diffrn_radiation_probe electron
_diffrn_radiation_type electron
_diffrn_radiation_wavelength 0.0251
_diffrn_reflns_av_R_equivalents 0.3063
_diffrn_reflns_av_unetI/netI 0.0145
_diffrn_reflns_limit_h_max 17
_diffrn_reflns_limit_h_min -17
_diffrn_reflns_limit_k_max 7
_diffrn_reflns_limit_k_min -7
_diffrn_reflns_limit_l_max 14
_diffrn_reflns_limit_l_min -14
_diffrn_reflns_number 4225
_diffrn_reflns_theta_full 0.98
_diffrn_reflns_theta_max 1
_diffrn_reflns_theta_min 0.17
_exptl_absorpt_coefficient_mu 0
_exptl_crystal_density_diffrn 2.6391
_exptl_crystal_F_000 658
_refine_diff_density_max 0.55
_refine_diff_density_min -0.48
_refine_ls_extinction_method none
_refine_ls_goodness_of_fit_gt 12.47
_refine_ls_goodness_of_fit_ref 11.93
_refine_ls_number_constraints 0
_refine_ls_number_parameters 18
_refine_ls_number_reflns 913
_refine_ls_number_restraints 0
_refine_ls_R_factor_all 0.2139
_refine_ls_R_factor_gt 0.2023
_refine_ls_shift/su_max 0.0012
_refine_ls_shift/su_mean 0.0004
_refine_ls_structure_factor_coef F
_refine_ls_weighting_details w=1/(\s^2^(F)+0.0001F^2^)
_refine_ls_weighting_scheme sigma
_refine_ls_wR_factor_gt 0.2181
_refine_ls_wR_factor_ref 0.2183
_reflns_number_gt 836
_reflns_number_total 913
_reflns_threshold_expression I>3\s(I)
_cod_data_source_file cm5b04065_si_003.cif
_cod_data_source_block I
_cod_depositor_comments 'Adding full bibliography for 4002653--4002655.cif.'
_cod_original_formula_sum 'F1 K0.173 O4 P1 V1'
_cod_database_code 4002655
_publcif_datablock.id {c1e91fe9-fa17-43cc-825a-654a4161d2a2}

loop_
_space_group_symop_id
_space_group_symop_operation_xyz
1 x,y,z
2 -x+1/2,-y+1/2,z+1/2
3 -x+1/2,y,-z
4 x,-y+1/2,-z+1/2
5 -x,-y,-z
6 x+1/2,y+1/2,-z+1/2
7 x+1/2,-y,z
8 -x,y+1/2,z+1/2

loop_
_atom_site_label
_atom_site_type_symbol
_atom_site_fract_x
_atom_site_fract_y
_atom_site_fract_z
_atom_site_adp_type
_atom_site_U_iso_or_equiv
_atom_site_site_symmetry_multiplicity
_atom_site_occupancy
_atom_site_calc_flag
V1 V 0 0 0 Uiso 0 4 1 d
V2 V 0.1319(3) 0.25 0.75 Uiso 0 4 1 d
F1 F 0.0236(5) 0.2780(15) 0.6206(6) Uiso 0 8 1 d
K1 K 0.8379(17) 0.124(5) 0.6906(19) Uiso 0 8 0.173(12) d
P11a P 0.25 0.0839(11) 0 Uiso 0 4 1 d
O11a O 0.2370(7) 0.2264(19) -0.1170(6) Uiso 0 8 1 d
O21a O 0.1533(7) -0.0580(19) 0.0151(6) Uiso 0 8 1 d
P11b P -0.0636(4) 0.25 0.25 Uiso 0 4 1 d
O11b O -0.1339(11) 0.057(2) 0.2779(7) Uiso 0 8 1 d
O21b O 0.0092(11) 0.288(2) 0.3625(7) Uiso 0 8 1 d

loop_
_geom_bond_atom_site_label_1
_geom_bond_atom_site_label_2
_geom_bond_site_symmetry_2
_geom_bond_distance
V1 F1 4_555 1.920(8)
V1 F1 8_544 1.920(8)
V1 O21a . 2.022(10)
V1 O21a 5_555 2.022(10)
V1 O21b 4_555 1.983(11)
V1 O21b 8_544 1.983(11)
V2 F1 . 1.973(7)
V2 F1 4_556 1.973(7)
V2 O11a 1_556 1.970(9)
V2 O11a 4_555 1.970(9)
V2 O11b 5_556 1.951(14)
V2 O11b 8_555 1.951(14)
F1 F1 4_556 2.783(9)
F1 K1 1_455 2.69(2)
F1 O11a 4_555 2.760(12)
F1 O21a 4_555 2.828(13)
F1 O21a 8_555 2.748(12)
F1 O11b 5_556 2.764(16)
F1 O11b 8_555 2.813(14)
F1 O21b . 2.757(10)
F1 O21b 5_566 2.764(17)
K1 K1 4_556 2.03(4)
K1 O11a 6_545 2.93(3)
K1 O21a 8_655 2.74(3)
K1 O11b 3_556 2.69(3)
P11a O11a . 1.544(10)
P11a O11a 3_555 1.544(10)
P11a O21a . 1.544(11)
P11a O21a 3_555 1.544(11)
O11a O11a 3_555 2.517(9)
O11a O11a 4_554 2.850(9)
O11a O21a . 2.520(14)
O11a O21a 3_555 2.526(15)
O11a O11b 5_555 2.807(15)
O11a O11b 8_554 2.711(17)
O21a O21a 3_555 2.520(14)
O21a O21b 4_555 2.837(16)
O21a O21b 8_544 2.828(15)
P11b O11b . 1.544(14)
P11b O11b 4_555 1.544(14)
P11b O21b . 1.544(11)
P11b O21b 4_555 1.544(11)
O11b O11b 4_555 2.496(19)
O11b O21b . 2.520(19)
O11b O21b 4_555 2.571(17)
O21b O21b 4_555 2.446(11)
